data_2217130
loop_
_publ_author_name
'Tingting Zhang'
'Mei Wang'
'Ping Li'
'Licheng Sun'

_publ_section_title
;Octacarbonyl(5-methoxy-2,3-dihydro-1<i>H</i>-benzimidazol-2-yl)di-\m~3~-sulfido-diiron(I)iron(II)(2
 <i>Fe</i>---<i>Fe</i>)
;
_journal_coeditor_code HY2102
_journal_issue 1
_journal_name_full 'Acta Crystallographica Section E'
_journal_page_first m217
_journal_page_last m217
_journal_paper_doi 10.1107/S160053680706415X
_journal_volume 64
_journal_year 2008
_chemical_formula_iupac '[Fe3 (C8 H8 N2 O) S2 (C O)8]'
_chemical_formula_moiety 'C16 H8 Fe3 N2 O9 S2'
_chemical_formula_sum 'C16 H8 Fe3 N2 O9 S2'
_chemical_formula_weight 603.91
_chemical_name_systematic
;
Octacarbonyl(5-methoxy-2,3-dihydro-1<i>H</i>-benzimidazol-2-yl)di-\m~3~-
sulfido-diiron(I)iron(II)(2 Fe---Fe)
;
_space_group_IT_number 2
_symmetry_cell_setting triclinic
_symmetry_space_group_name_Hall '-P 1'
_symmetry_space_group_name_H-M 'P -1'
_cell_angle_alpha 112.332(3)
_cell_angle_beta 108.728(3)
_cell_angle_gamma 96.229(3)
_cell_formula_units_Z 2
_cell_length_a 9.0068(4)
_cell_length_b 11.4504(5)
_cell_length_c 12.5976(6)
_cell_measurement_reflns_used 3399
_cell_measurement_temperature 273(2)
_cell_measurement_theta_max 29.34
_cell_measurement_theta_min 3.62
_cell_volume 1098.03(10)
_computing_cell_refinement 'SAINT-Plus (Bruker, 2001)'
_computing_data_collection 'SMART (Bruker, 1997)'
_computing_data_reduction SAINT-Plus
_computing_molecular_graphics 'SHELXTL (Bruker, 1997)'
_computing_publication_material SHELXTL
_computing_structure_refinement 'SHELXL97 (Sheldrick, 1997)'
_computing_structure_solution 'SHELXS97 (Sheldrick, 1997)'
_diffrn_ambient_temperature 273(2)
_diffrn_measured_fraction_theta_full 0.987
_diffrn_measured_fraction_theta_max 0.987
_diffrn_measurement_device_type 'Bruker SMART APEXII CCD area-detector'
_diffrn_measurement_method '\f and \w scans'
_diffrn_radiation_monochromator graphite
_diffrn_radiation_source 'fine-focus sealed tube'
_diffrn_radiation_type MoK\a
_diffrn_radiation_wavelength 0.71073
_diffrn_reflns_av_R_equivalents 0.0191
_diffrn_reflns_av_sigmaI/netI 0.0272
_diffrn_reflns_limit_h_max 10
_diffrn_reflns_limit_h_min -11
_diffrn_reflns_limit_k_max 13
_diffrn_reflns_limit_k_min -14
_diffrn_reflns_limit_l_max 15
_diffrn_reflns_limit_l_min -15
_diffrn_reflns_number 8226
_diffrn_reflns_theta_full 26.00
_diffrn_reflns_theta_max 26.00
_diffrn_reflns_theta_min 3.56
_exptl_absorpt_coefficient_mu 2.196
_exptl_absorpt_correction_T_max 0.8103
_exptl_absorpt_correction_T_min 0.6098
_exptl_absorpt_correction_type multi-scan
_exptl_absorpt_process_details '(SADABS; Bruker, 1997)'
_exptl_crystal_colour brown
_exptl_crystal_density_diffrn 1.827
_exptl_crystal_density_method 'not measured'
_exptl_crystal_description block
_exptl_crystal_F_000 600
_exptl_crystal_size_max 0.25
_exptl_crystal_size_mid 0.20
_exptl_crystal_size_min 0.10
_refine_diff_density_max 0.279
_refine_diff_density_min -0.302
_refine_ls_extinction_method none
_refine_ls_goodness_of_fit_ref 1.049
_refine_ls_hydrogen_treatment constr
_refine_ls_matrix_type full
_refine_ls_number_parameters 289
_refine_ls_number_reflns 4253
_refine_ls_number_restraints 0
_refine_ls_restrained_S_all 1.049
_refine_ls_R_factor_all 0.0350
_refine_ls_R_factor_gt 0.0275
_refine_ls_shift/su_max 0.001
_refine_ls_shift/su_mean 0.000
_refine_ls_structure_factor_coef Fsqd
_refine_ls_weighting_details 'calc w=1/[\s^2^(Fo^2^)+(0.0345P)^2^+0.1529P] where P=(Fo^2^+2Fc^2^)/3'
_refine_ls_weighting_scheme calc
_refine_ls_wR_factor_gt 0.0663
_refine_ls_wR_factor_ref 0.0700
_reflns_number_gt 3584
_reflns_number_total 4253
_reflns_threshold_expression >2\s(I)
_cod_data_source_file hy2102.cif
_cod_data_source_block I
_cod_depositor_comments
;
The following automatic conversions were performed:
'_symmetry_cell_setting' value 'Triclinic' changed to 'triclinic'
according to '/home/saulius/struct/CIF-dictionaries/cif_core.dic'
dictionary named 'cif_core.dic' version 2.4.1 from 2010-06-29.

Automatic conversion script
Id: cif_fix_enum 1527 2010-12-29 10:47:43Z saulius 

The following automatic conversions were performed:

'_symmetry_cell_setting' value 'Triclinic' changed to 'triclinic'
according to /home/saulius/struct/CIF-dictionaries/cif_core.dic
dictionary named 'cif_core.dic' version 2.4.1 from 2010-06-29.

Automatic conversion script
Id: cif_fix_values 1715 2011-07-08 13:25:40Z adriana 
;
_cod_original_cell_volume 1098.00(10)
_cod_database_code 2217130
_cod_database_fobs_code 2217130

loop_
_symmetry_equiv_pos_as_xyz
'x, y, z'
'-x, -y, -z'

loop_
_atom_site_type_symbol
_atom_site_label
_atom_site_fract_x
_atom_site_fract_y
_atom_site_fract_z
_atom_site_U_iso_or_equiv
_atom_site_adp_type
_atom_site_calc_flag
_atom_site_refinement_flags
_atom_site_occupancy
Fe Fe2 0.76196(4) 0.76148(3) 0.59336(3) 0.03973(10) Uani d . 1
Fe Fe1 0.94423(4) 1.00067(3) 0.75013(3) 0.03945(10) Uani d . 1
Fe Fe3 0.54802(4) 0.85600(3) 0.66569(3) 0.03970(10) Uani d . 1
S S2 0.70315(7) 0.94813(6) 0.59519(5) 0.03972(14) Uani d . 1
S S1 0.79595(7) 0.87177(6) 0.79494(5) 0.04141(14) Uani d . 1
N N1 0.9696(2) 1.2115(2) 0.98758(18) 0.0454(5) Uani d . 1
H H1A 1.0240 1.1784 1.0333 0.055 Uiso calc R 1
N N2 0.8456(2) 1.24400(19) 0.83051(17) 0.0439(5) Uani d . 1
H H2A 0.8050 1.2356 0.7554 0.053 Uiso calc R 1
C C9 0.9253(3) 1.1612(2) 0.8629(2) 0.0406(5) Uani d . 1
O O8 0.2735(2) 0.7602(2) 0.4266(2) 0.0715(6) Uani d . 1
O O2 1.1025(3) 1.1243(2) 0.6350(2) 0.0833(7) Uani d . 1
C C15 0.8368(3) 1.3437(2) 0.9318(2) 0.0413(5) Uani d . 1
C C2 1.0438(3) 1.0765(3) 0.6799(2) 0.0530(6) Uani d . 1
O O1 1.2491(3) 0.9921(2) 0.9194(2) 0.0819(7) Uani d . 1
C C8 0.3784(3) 0.7992(2) 0.5209(3) 0.0475(6) Uani d . 1
C C1 1.1322(3) 0.9977(3) 0.8553(2) 0.0524(6) Uani d . 1
C C10 0.9171(3) 1.3231(2) 1.0340(2) 0.0443(5) Uani d . 1
O O5 0.5879(3) 0.6474(2) 0.3226(2) 0.0884(7) Uani d . 1
C C5 0.6572(3) 0.6905(3) 0.4274(3) 0.0555(6) Uani d . 1
C C4 0.7104(3) 0.6124(3) 0.6041(3) 0.0607(7) Uani d . 1
O O9 0.7147(3) 1.63452(19) 1.08295(19) 0.0690(5) Uani d . 1
C C14 0.7649(3) 1.4461(2) 0.9402(2) 0.0479(6) Uani d . 1
H H14A 0.7104 1.4583 0.8703 0.057 Uiso calc R 1
O O4 0.6759(3) 0.5192(2) 0.6127(3) 0.0997(9) Uani d . 1
C C13 0.7787(3) 1.5292(2) 1.0582(2) 0.0514(6) Uani d . 1
O O3 1.0797(3) 0.7445(3) 0.5882(3) 0.1048(9) Uani d . 1
C C3 0.9606(4) 0.7601(3) 0.5954(3) 0.0638(7) Uani d . 1
C C12 0.8608(4) 1.5093(3) 1.1619(3) 0.0606(7) Uani d . 1
H H12A 0.8691 1.5673 1.2402 0.073 Uiso calc R 1
O O7 0.3939(3) 0.6703(3) 0.7320(3) 0.1099(10) Uani d . 1
O O6 0.4779(4) 1.0948(3) 0.8090(3) 0.1222(11) Uani d . 1
C C16 0.6157(4) 1.6512(3) 0.9793(3) 0.0694(8) Uani d . 1
H H16A 0.5782 1.7280 1.0085 0.104 Uiso calc R 1
H H16B 0.5240 1.5760 0.9268 0.104 Uiso calc R 1
H H16C 0.6778 1.6608 0.9324 0.104 Uiso calc R 1
C C11 0.9296(4) 1.4067(3) 1.1513(2) 0.0596(7) Uani d . 1
H H11A 0.9830 1.3937 1.2208 0.072 Uiso calc R 1
C C6 0.5036(4) 1.0008(3) 0.7545(3) 0.0670(8) Uani d . 1
C C7 0.4532(3) 0.7432(3) 0.7076(3) 0.0630(8) Uani d . 1

loop_
_atom_site_aniso_label
_atom_site_aniso_U_11
_atom_site_aniso_U_22
_atom_site_aniso_U_33
_atom_site_aniso_U_12
_atom_site_aniso_U_13
_atom_site_aniso_U_23
Fe2 0.03531(18) 0.03891(18) 0.0433(2) 0.00916(14) 0.01431(15) 0.01758(15)
Fe1 0.03450(18) 0.04229(19) 0.03923(19) 0.00558(14) 0.01320(14) 0.01792(15)
Fe3 0.03299(17) 0.0493(2) 0.04277(19) 0.01194(14) 0.01478(15) 0.02601(16)
S2 0.0417(3) 0.0408(3) 0.0379(3) 0.0078(2) 0.0127(2) 0.0218(2)
S1 0.0376(3) 0.0511(3) 0.0393(3) 0.0103(2) 0.0115(2) 0.0271(3)
N1 0.0463(11) 0.0522(12) 0.0390(11) 0.0147(9) 0.0118(9) 0.0249(9)
N2 0.0498(12) 0.0459(11) 0.0312(10) 0.0135(9) 0.0098(9) 0.0171(9)
C9 0.0366(12) 0.0446(13) 0.0386(12) 0.0043(10) 0.0107(10) 0.0213(10)
O8 0.0584(12) 0.0816(14) 0.0628(13) 0.0070(10) -0.0016(11) 0.0442(11)
O2 0.0897(16) 0.0868(16) 0.0683(14) -0.0140(12) 0.0409(13) 0.0309(12)
C15 0.0377(12) 0.0419(12) 0.0349(12) 0.0033(10) 0.0092(10) 0.0135(10)
C2 0.0492(15) 0.0533(15) 0.0424(14) -0.0003(12) 0.0158(12) 0.0124(12)
O1 0.0495(12) 0.1139(19) 0.0762(15) 0.0262(12) 0.0098(11) 0.0468(14)
C8 0.0446(14) 0.0504(14) 0.0560(16) 0.0122(11) 0.0184(13) 0.0333(13)
C1 0.0425(15) 0.0593(16) 0.0506(15) 0.0078(12) 0.0174(13) 0.0217(13)
C10 0.0428(13) 0.0506(14) 0.0372(12) 0.0095(11) 0.0126(10) 0.0203(11)
O5 0.0985(18) 0.0868(16) 0.0450(13) 0.0029(13) 0.0138(12) 0.0118(11)
C5 0.0543(16) 0.0519(15) 0.0525(17) 0.0100(12) 0.0205(14) 0.0167(13)
C4 0.0521(16) 0.0481(15) 0.0701(19) 0.0088(12) 0.0095(14) 0.0274(14)
O9 0.0762(14) 0.0546(11) 0.0598(12) 0.0263(10) 0.0217(11) 0.0107(9)
C14 0.0471(14) 0.0452(13) 0.0421(13) 0.0096(11) 0.0092(11) 0.0176(11)
O4 0.0993(18) 0.0560(14) 0.126(2) 0.0023(13) 0.0133(16) 0.0536(14)
C13 0.0447(14) 0.0470(14) 0.0486(15) 0.0058(11) 0.0152(12) 0.0115(11)
O3 0.0574(14) 0.115(2) 0.134(2) 0.0314(14) 0.0518(15) 0.0326(18)
C3 0.0474(16) 0.0646(18) 0.074(2) 0.0155(13) 0.0261(15) 0.0226(15)
C12 0.0632(18) 0.0668(18) 0.0396(14) 0.0169(14) 0.0187(13) 0.0125(13)
O7 0.0737(15) 0.156(3) 0.152(3) 0.0164(16) 0.0421(17) 0.125(2)
O6 0.127(2) 0.0838(19) 0.156(3) 0.0416(17) 0.096(2) 0.0157(18)
C16 0.0660(19) 0.0555(17) 0.076(2) 0.0228(14) 0.0210(17) 0.0227(15)
C11 0.0653(18) 0.0754(19) 0.0356(13) 0.0216(15) 0.0157(13) 0.0245(13)
C6 0.0574(17) 0.070(2) 0.075(2) 0.0180(15) 0.0374(16) 0.0234(16)
C7 0.0397(14) 0.095(2) 0.0701(19) 0.0154(14) 0.0162(13) 0.0568(18)

loop_
_atom_type_symbol
_atom_type_description
_atom_type_scat_dispersion_real
_atom_type_scat_dispersion_imag
_atom_type_scat_source
C C 0.0033 0.0016 'International Tables Vol C Tables 4.2.6.8 and 6.1.1.4'
H H 0.0000 0.0000 'International Tables Vol C Tables 4.2.6.8 and 6.1.1.4'
N N 0.0061 0.0033 'International Tables Vol C Tables 4.2.6.8 and 6.1.1.4'
O O 0.0106 0.0060 'International Tables Vol C Tables 4.2.6.8 and 6.1.1.4'
S S 0.1246 0.1234 'International Tables Vol C Tables 4.2.6.8 and 6.1.1.4'
Fe Fe 0.3463 0.8444 'International Tables Vol C Tables 4.2.6.8 and 6.1.1.4'

loop_
_geom_angle_atom_site_label_1
_geom_angle_atom_site_label_2
_geom_angle_atom_site_label_3
_geom_angle
_geom_angle_publ_flag
C3 Fe2 C4 99.51(14) ?
C3 Fe2 C5 96.64(14) ?
C4 Fe2 C5 94.66(13) ?
C3 Fe2 S2 110.82(10) ?
C4 Fe2 S2 149.33(10) ?
C5 Fe2 S2 86.53(9) ?
C3 Fe2 S1 105.97(10) ?
C4 Fe2 S1 88.38(10) ?
C5 Fe2 S1 156.38(9) ?
S2 Fe2 S1 79.21(2) ?
C3 Fe2 Fe3 156.00(10) ?
C4 Fe2 Fe3 94.73(10) ?
C5 Fe2 Fe3 101.37(9) ?
S2 Fe2 Fe3 55.228(18) ?
S1 Fe2 Fe3 55.008(18) ?
C3 Fe2 Fe1 74.51(10) ?
C4 Fe2 Fe1 135.67(10) ?
C5 Fe2 Fe1 129.47(9) ?
S2 Fe2 Fe1 53.760(18) ?
S1 Fe2 Fe1 53.551(18) ?
Fe3 Fe2 Fe1 81.794(15) ?
C1 Fe1 C2 93.34(12) ?
C1 Fe1 C9 96.89(11) ?
C2 Fe1 C9 94.73(11) ?
C1 Fe1 S1 92.65(8) ?
C2 Fe1 S1 167.53(8) ?
C9 Fe1 S1 95.40(7) ?
C1 Fe1 S2 165.00(9) ?
C2 Fe1 S2 91.31(8) ?
C9 Fe1 S2 96.92(7) ?
S1 Fe1 S2 80.26(2) ?
C1 Fe1 Fe2 110.82(9) ?
C2 Fe1 Fe2 112.86(8) ?
C9 Fe1 Fe2 138.68(7) y
S1 Fe1 Fe2 54.701(19) ?
S2 Fe1 Fe2 54.352(18) ?
C8 Fe3 C6 99.45(14) ?
C8 Fe3 C7 91.77(12) ?
C6 Fe3 C7 99.30(15) ?
C8 Fe3 S1 156.98(9) ?
C6 Fe3 S1 102.43(11) ?
C7 Fe3 S1 91.72(9) ?
C8 Fe3 S2 90.45(8) ?
C6 Fe3 S2 97.38(10) ?
C7 Fe3 S2 162.57(10) ?
S1 Fe3 S2 79.75(2) ?
C8 Fe3 Fe2 101.57(9) ?
C6 Fe3 Fe2 145.32(10) y
C7 Fe3 Fe2 107.26(10) ?
S1 Fe3 Fe2 55.765(19) ?
S2 Fe3 Fe2 55.410(18) ?
Fe1 S2 Fe3 98.71(2) y
Fe1 S2 Fe2 71.89(2) y
Fe3 S2 Fe2 69.362(19) y
Fe1 S1 Fe3 98.96(2) y
Fe1 S1 Fe2 71.75(2) y
Fe3 S1 Fe2 69.23(2) y
C9 N1 C10 112.33(19) ?
C9 N1 H1A 123.8 ?
C10 N1 H1A 123.8 ?
C9 N2 C15 112.47(19) ?
C9 N2 H2A 123.8 ?
C15 N2 H2A 123.8 ?
N1 C9 N2 103.9(2) ?
N1 C9 Fe1 129.74(17) ?
N2 C9 Fe1 126.01(17) ?
C10 C15 N2 105.7(2) ?
C10 C15 C14 122.9(2) ?
N2 C15 C14 131.4(2) ?
O2 C2 Fe1 178.4(3) ?
O8 C8 Fe3 177.5(3) ?
O1 C1 Fe1 178.0(3) ?
C15 C10 C11 120.2(2) ?
C15 C10 N1 105.6(2) ?
C11 C10 N1 134.2(2) ?
O5 C5 Fe2 178.2(3) ?
O4 C4 Fe2 178.4(3) ?
C13 O9 C16 117.3(2) ?
C13 C14 C15 116.2(2) ?
C13 C14 H14A 121.9 ?
C15 C14 H14A 121.9 ?
O9 C13 C14 123.8(2) ?
O9 C13 C12 115.1(2) ?
C14 C13 C12 121.1(2) ?
O3 C3 Fe2 172.2(3) ?
C11 C12 C13 121.7(2) ?
C11 C12 H12A 119.1 ?
C13 C12 H12A 119.1 ?
O9 C16 H16A 109.5 ?
O9 C16 H16B 109.5 ?
H16A C16 H16B 109.5 ?
O9 C16 H16C 109.5 ?
H16A C16 H16C 109.5 ?
H16B C16 H16C 109.5 ?
C12 C11 C10 117.8(2) ?
C12 C11 H11A 121.1 ?
C10 C11 H11A 121.1 ?
O6 C6 Fe3 177.5(3) ?
O7 C7 Fe3 178.6(3) ?

loop_
_geom_bond_atom_site_label_1
_geom_bond_atom_site_label_2
_geom_bond_distance
_geom_bond_publ_flag
Fe2 C3 1.783(3) ?
Fe2 C4 1.787(3) ?
Fe2 C5 1.788(3) ?
Fe2 S2 2.2505(7) y
Fe2 S1 2.2621(7) y
Fe2 Fe3 2.5582(5) y
Fe2 Fe1 2.6322(5) y
Fe1 C1 1.797(3) ?
Fe1 C2 1.807(3) ?
Fe1 C9 1.914(2) y
Fe1 S1 2.2294(6) y
Fe1 S2 2.2337(7) y
Fe3 C8 1.783(3) ?
Fe3 C6 1.784(3) ?
Fe3 C7 1.801(3) ?
Fe3 S1 2.2415(6) y
Fe3 S2 2.2455(6) y
N1 C9 1.348(3) ?
N1 C10 1.392(3) ?
N1 H1A 0.8600 ?
N2 C9 1.355(3) ?
N2 C15 1.384(3) ?
N2 H2A 0.8600 ?
O8 C8 1.135(3) ?
O2 C2 1.125(3) ?
C15 C10 1.380(3) ?
C15 C14 1.386(3) ?
O1 C1 1.128(3) ?
C10 C11 1.381(4) ?
O5 C5 1.134(3) ?
C4 O4 1.133(3) ?
O9 C13 1.366(3) ?
O9 C16 1.420(3) ?
C14 C13 1.383(4) ?
C14 H14A 0.9300 ?
C13 C12 1.395(4) ?
O3 C3 1.133(3) ?
C12 C11 1.369(4) ?
C12 H12A 0.9300 ?
O7 C7 1.132(3) ?
O6 C6 1.130(4) ?
C16 H16A 0.9600 ?
C16 H16B 0.9600 ?
C16 H16C 0.9600 ?
C11 H11A 0.9300 ?
